data_7231582
loop_
_publ_author_name
'Chainok, Kittipong'
'Ponjan, Nutcha'
'Theppitak, Chatphorn'
'Khemthong, Phailyn'
'Kielar, Filip'
'Dungkaew, Winya'
'Zhou, Yan'
'Batten, Stuart R.'

_publ_section_title
;
 Temperature-dependent 3D structures of lanthanide coordination polymers
 based on dicarboxylate mixed ligands
;
_journal_issue 46
_journal_name_full CrystEngComm
_journal_page_first 7446
_journal_paper_doi 10.1039/C8CE01430B
_journal_volume 20
_journal_year 2018
_chemical_formula_moiety 'C10 H5 Er O6'
_chemical_formula_sum 'C10 H5 Er O6'
_chemical_formula_weight 388.40
_space_group_crystal_system orthorhombic
_space_group_IT_number 61
_space_group_name_Hall '-P 2ac 2ab'
_space_group_name_H-M_alt 'P b c a'
_symmetry_space_group_name_Hall '-P 2ac 2ab'
_symmetry_space_group_name_H-M 'P b c a'
_atom_sites_solution_hydrogens geom
_atom_sites_solution_primary dual
_audit_creation_date 2018-02-13
_audit_creation_method
;
Olex2 1.2
(compiled 2017.08.10 svn.r3458 for OlexSys, GUI svn.r5381)
;
_audit_update_record
;
2018-08-24 deposited with the CCDC.
2018-09-26 downloaded from the CCDC.
;
_cell_angle_alpha 90
_cell_angle_beta 90
_cell_angle_gamma 90
_cell_formula_units_Z 8
_cell_length_a 13.9332(16)
_cell_length_b 6.7258(8)
_cell_length_c 21.795(2)
_cell_measurement_reflns_used 9923
_cell_measurement_temperature 296
_cell_measurement_theta_max 31.526
_cell_measurement_theta_min 2.924
_cell_volume 2042.5(4)
_computing_cell_refinement 'SAINT V8.38A (?, 2016)'
_computing_data_reduction 'SAINT V8.38A (?, 2016)'
_computing_molecular_graphics 'Olex2 (Dolomanov et al., 2009)'
_computing_publication_material 'Olex2 (Dolomanov et al., 2009)'
_computing_structure_refinement 'ShelXL (Sheldrick, 2015)'
_computing_structure_solution 'ShelXT (Sheldrick, 2015)'
_diffrn_ambient_temperature 296.0
_diffrn_detector 'Bruker PHOTON 100 area detector'
_diffrn_detector_area_resol_mean 10.5
_diffrn_detector_type 'PHOTON area detector'
_diffrn_measured_fraction_theta_full 0.998
_diffrn_measured_fraction_theta_max 0.998
_diffrn_measurement_device 'four-circle KAPPA diffractometer'
_diffrn_measurement_device_type 'Bruker D8 QUEST CMOS'
_diffrn_measurement_method '\f and \w scans'
_diffrn_radiation_collimation '0.5 mm'
_diffrn_radiation_monochromator 'graphiteDouble Bounce Multilayer Mirror'
_diffrn_radiation_probe x-ray
_diffrn_radiation_type MoK\a
_diffrn_radiation_wavelength 0.71073
_diffrn_reflns_av_R_equivalents 0.0304
_diffrn_reflns_av_unetI/netI 0.0201
_diffrn_reflns_Laue_measured_fraction_full 0.998
_diffrn_reflns_Laue_measured_fraction_max 0.998
_diffrn_reflns_limit_h_max 20
_diffrn_reflns_limit_h_min -17
_diffrn_reflns_limit_k_max 9
_diffrn_reflns_limit_k_min -7
_diffrn_reflns_limit_l_max 32
_diffrn_reflns_limit_l_min -31
_diffrn_reflns_number 23356
_diffrn_reflns_point_group_measured_fraction_full 0.998
_diffrn_reflns_point_group_measured_fraction_max 0.998
_diffrn_reflns_theta_full 25.242
_diffrn_reflns_theta_max 31.543
_diffrn_reflns_theta_min 3.471
_diffrn_source 'microfocus sealed x-ray tube'
_diffrn_source_target Cu
_diffrn_source_type 'Incoatec I\mus'
_diffrn_standards_number 0
_exptl_absorpt_coefficient_mu 8.231
_exptl_absorpt_correction_T_max 0.2671
_exptl_absorpt_correction_T_min 0.1502
_exptl_absorpt_correction_type multi-scan
_exptl_absorpt_process_details
'SADABS-2016/2 (Bruker,2016/2) was used for absorption correction. wR2(int) was 0.1108 before and 0.0438 after correction. The Ratio of minimum to maximum transmission is 0.5623. The \l/2 correction factor is Not present.'
_exptl_crystal_colour colourless
_exptl_crystal_colour_primary colourless
_exptl_crystal_density_diffrn 2.526
_exptl_crystal_description plate
_exptl_crystal_F_000 1448
_exptl_crystal_size_max 0.2
_exptl_crystal_size_mid 0.12
_exptl_crystal_size_min 0.04
_refine_diff_density_max 2.311
_refine_diff_density_min -0.839
_refine_diff_density_rms 0.141
_refine_ls_extinction_method none
_refine_ls_goodness_of_fit_ref 1.104
_refine_ls_hydrogen_treatment constr
_refine_ls_matrix_type full
_refine_ls_number_parameters 154
_refine_ls_number_reflns 3398
_refine_ls_number_restraints 0
_refine_ls_restrained_S_all 1.104
_refine_ls_R_factor_all 0.0303
_refine_ls_R_factor_gt 0.0232
_refine_ls_shift/su_max 0.004
_refine_ls_shift/su_mean 0.000
_refine_ls_structure_factor_coef Fsqd
_refine_ls_weighting_details 'w=1/[\s^2^(Fo^2^)+(0.0219P)^2^+2.8745P] where P=(Fo^2^+2Fc^2^)/3'
_refine_ls_weighting_scheme calc
_refine_ls_wR_factor_gt 0.0486
_refine_ls_wR_factor_ref 0.0504
_reflns_Friedel_coverage 0.000
_reflns_number_gt 2952
_reflns_number_total 3398
_reflns_threshold_expression 'I > 2\s(I)'
_cod_data_source_file c8ce01430b2.cif
_cod_data_source_block 10
_cod_depositor_comments 'Adding full bibliography for 7231570--7231583.cif.'
_cod_original_cell_volume 2042.4(4)
_cod_database_code 7231582
_shelx_shelxl_version_number 2016/6
_shelx_space_group_comment
;
The symmetry employed for this shelxl refinement is uniquely defined
by the following loop, which should always be used as a source of
symmetry information in preference to the above space-group names.
They are only intended as comments.
;
_shelx_estimated_absorpt_t_max 0.734
_shelx_estimated_absorpt_t_min 0.290
_olex2_refinement_description
;
1. Fixed Uiso
 At 1.2 times of:
  All C(H) groups
2.a Aromatic/amide H refined with riding coordinates:
 C2(H2), C4(H4), C5(H5), C7(H7), C8(H8)
;
_olex2_submission_special_instructions 'No special instructions were received'

loop_
_space_group_symop_operation_xyz
'x, y, z'
'-x+1/2, -y, z+1/2'
'-x, y+1/2, -z+1/2'
'x+1/2, -y+1/2, -z'
'-x, -y, -z'
'x-1/2, y, -z-1/2'
'x, -y-1/2, z-1/2'
'-x-1/2, y-1/2, z'

loop_
_atom_site_label
_atom_site_type_symbol
_atom_site_fract_x
_atom_site_fract_y
_atom_site_fract_z
_atom_site_U_iso_or_equiv
_atom_site_adp_type
_atom_site_occupancy
_atom_site_site_symmetry_order
_atom_site_calc_flag
_atom_site_refinement_flags_posn
Er1 Er 0.66955(2) 1.04947(2) 0.55648(2) 0.01428(4) Uani 1 1 d .
O1 O 0.67194(12) 0.6960(3) 0.54864(10) 0.0235(4) Uani 1 1 d .
O2 O 0.67353(12) 0.3914(3) 0.51446(10) 0.0221(4) Uani 1 1 d .
O3 O 0.51562(14) 0.9917(4) 0.57186(10) 0.0258(4) Uani 1 1 d .
O4 O 0.36288(15) 0.9955(4) 0.54430(9) 0.0241(4) Uani 1 1 d .
O5 O 0.37298(16) 0.7775(4) 0.86958(9) 0.0312(5) Uani 1 1 d .
O6 O 0.23529(16) 0.9366(3) 0.85461(9) 0.0289(5) Uani 1 1 d .
C1 C 0.62891(17) 0.5484(4) 0.52481(13) 0.0198(5) Uani 1 1 d .
C2 C 0.5266(2) 0.5705(5) 0.50967(19) 0.0373(9) Uani 1 1 d .
H2 H 0.498856 0.695332 0.514512 0.045 Uiso 1 1 calc R
C3 C 0.39897(18) 0.9629(4) 0.64976(12) 0.0191(5) Uani 1 1 d .
C4 C 0.4664(2) 0.9076(5) 0.69353(13) 0.0302(7) Uani 1 1 d .
H4 H 0.530111 0.889211 0.682166 0.036 Uiso 1 1 calc R
C5 C 0.4390(2) 0.8796(6) 0.75410(13) 0.0313(7) Uani 1 1 d .
H5 H 0.483939 0.839180 0.783070 0.038 Uiso 1 1 calc R
C6 C 0.3445(2) 0.9122(4) 0.77139(12) 0.0221(5) Uani 1 1 d .
C7 C 0.2773(2) 0.9710(5) 0.72828(13) 0.0277(6) Uani 1 1 d .
H7 H 0.214258 0.995235 0.740080 0.033 Uiso 1 1 calc R
C8 C 0.3042(2) 0.9935(5) 0.66765(13) 0.0243(6) Uani 1 1 d .
H8 H 0.258604 1.029380 0.638537 0.029 Uiso 1 1 calc R
C9 C 0.42766(18) 0.9862(4) 0.58429(11) 0.0173(5) Uani 1 1 d .
C10 C 0.3153(2) 0.8730(5) 0.83648(12) 0.0235(5) Uani 1 1 d .

loop_
_atom_site_aniso_label
_atom_site_aniso_U_11
_atom_site_aniso_U_22
_atom_site_aniso_U_33
_atom_site_aniso_U_23
_atom_site_aniso_U_13
_atom_site_aniso_U_12
Er1 0.01156(5) 0.01908(7) 0.01221(6) -0.00123(4) -0.00060(3) -0.00102(4)
O1 0.0148(8) 0.0192(10) 0.0367(11) 0.0025(8) -0.0080(7) -0.0029(7)
O2 0.0165(8) 0.0228(10) 0.0270(10) -0.0024(8) -0.0018(7) 0.0042(7)
O3 0.0157(8) 0.0427(13) 0.0189(9) -0.0029(9) 0.0038(7) -0.0049(8)
O4 0.0193(9) 0.0396(12) 0.0133(8) -0.0005(8) -0.0010(7) 0.0010(8)
O5 0.0381(11) 0.0341(13) 0.0214(10) 0.0102(9) 0.0048(8) 0.0014(10)
O6 0.0300(10) 0.0388(13) 0.0178(9) -0.0020(9) 0.0089(8) 0.0004(9)
C1 0.0129(10) 0.0199(14) 0.0265(13) 0.0044(11) -0.0042(9) -0.0007(10)
C2 0.0164(11) 0.0235(16) 0.072(3) -0.0141(16) -0.0167(14) 0.0052(11)
C3 0.0182(10) 0.0263(15) 0.0129(10) 0.0008(10) 0.0020(8) -0.0006(10)
C4 0.0186(11) 0.054(2) 0.0179(12) 0.0060(13) 0.0024(10) 0.0041(12)
C5 0.0256(13) 0.052(2) 0.0168(12) 0.0077(14) 0.0015(10) 0.0045(14)
C6 0.0277(12) 0.0246(14) 0.0139(11) 0.0026(10) 0.0055(10) -0.0004(10)
C7 0.0237(12) 0.0389(18) 0.0205(13) 0.0048(12) 0.0086(10) 0.0068(12)
C8 0.0222(11) 0.0323(16) 0.0184(12) 0.0033(12) 0.0014(10) 0.0049(11)
C9 0.0176(10) 0.0203(13) 0.0139(11) -0.0019(10) 0.0018(9) -0.0020(9)
C10 0.0328(13) 0.0219(14) 0.0158(11) -0.0014(11) 0.0057(10) -0.0047(12)

loop_
_atom_type_symbol
_atom_type_description
_atom_type_scat_dispersion_real
_atom_type_scat_dispersion_imag
_atom_type_scat_source
C C 0.0033 0.0016 'International Tables Vol C Tables 4.2.6.8 and 6.1.1.4'
H H 0.0000 0.0000 'International Tables Vol C Tables 4.2.6.8 and 6.1.1.4'
Er Er -0.2586 4.9576 'International Tables Vol C Tables 4.2.6.8 and 6.1.1.4'
O O 0.0106 0.0060 'International Tables Vol C Tables 4.2.6.8 and 6.1.1.4'

loop_
_geom_angle_atom_site_label_1
_geom_angle_atom_site_label_2
_geom_angle_atom_site_label_3
_geom_angle
_geom_angle_site_symmetry_1
_geom_angle_site_symmetry_3
O1 Er1 O1 112.80(5) . 8_765
O1 Er1 O2 63.57(6) . 8_765
O1 Er1 O2 51.30(7) 8_765 8_765
O1 Er1 O2 154.09(7) . 1_565
O1 Er1 O2 64.92(6) 8_765 1_565
O1 Er1 C1 25.78(7) 8_765 8_765
O1 Er1 C1 88.10(7) . 8_765
O2 Er1 O2 103.35(6) 1_565 8_765
O2 Er1 C1 83.82(7) 1_565 8_765
O2 Er1 C1 25.52(7) 8_765 8_765
O3 Er1 O1 165.53(8) . 8_765
O3 Er1 O1 81.30(8) . .
O3 Er1 O2 103.98(7) . 1_565
O3 Er1 O2 143.13(8) . 8_765
O3 Er1 O4 85.98(8) . 5_676
O3 Er1 O5 76.16(8) . 3_656
O3 Er1 O6 101.74(8) . 6_657
O3 Er1 C1 168.60(8) . 8_765
O4 Er1 O1 78.46(8) 5_676 .
O4 Er1 O1 99.65(7) 5_676 8_765
O4 Er1 O2 76.68(8) 5_676 1_565
O4 Er1 O2 76.77(7) 5_676 8_765
O4 Er1 O5 135.81(8) 5_676 3_656
O4 Er1 O6 149.66(8) 5_676 6_657
O4 Er1 C1 87.81(8) 5_676 8_765
O5 Er1 O1 90.75(8) 3_656 8_765
O5 Er1 O1 135.91(8) 3_656 .
O5 Er1 O2 69.26(8) 3_656 1_565
O5 Er1 O2 137.39(7) 3_656 8_765
O5 Er1 C1 114.75(8) 3_656 8_765
O6 Er1 O1 73.88(7) 6_657 .
O6 Er1 O1 80.15(8) 6_657 8_765
O6 Er1 O2 128.05(7) 6_657 1_565
O6 Er1 O2 79.90(7) 6_657 8_765
O6 Er1 O5 74.32(8) 6_657 3_656
O6 Er1 C1 79.13(8) 6_657 8_765
Er1 O1 Er1 114.40(7) . 8_755
C1 O1 Er1 98.12(16) . 8_755
C1 O1 Er1 143.30(17) . .
Er1 O2 Er1 105.58(7) 1_545 8_755
C1 O2 Er1 90.54(16) . 8_755
C1 O2 Er1 135.16(18) . 1_545
C9 O3 Er1 170.8(2) . .
C9 O4 Er1 144.12(18) . 5_676
C10 O5 Er1 125.29(19) . 3_646
C10 O6 Er1 137.59(19) . 6_557
O1 C1 Er1 56.10(12) . 8_755
O1 C1 C2 118.0(3) . .
O2 C1 Er1 63.94(13) . 8_755
O2 C1 O1 120.0(2) . .
O2 C1 C2 121.9(3) . .
C2 C1 Er1 174.0(2) . 8_755
C1 C2 H2 117.9 . .
C2 C2 C1 124.2(4) 5_666 .
C2 C2 H2 117.9 5_666 .
C4 C3 C8 119.2(2) . .
C4 C3 C9 120.3(2) . .
C8 C3 C9 120.5(2) . .
C3 C4 H4 119.9 . .
C5 C4 C3 120.2(3) . .
C5 C4 H4 119.9 . .
C4 C5 H5 120.0 . .
C6 C5 C4 119.9(3) . .
C6 C5 H5 120.0 . .
C5 C6 C10 119.2(3) . .
C7 C6 C5 120.2(2) . .
C7 C6 C10 120.6(3) . .
C6 C7 H7 120.1 . .
C8 C7 C6 119.8(3) . .
C8 C7 H7 120.1 . .
C3 C8 H8 119.7 . .
C7 C8 C3 120.6(3) . .
C7 C8 H8 119.7 . .
O3 C9 O4 123.4(2) . .
O3 C9 C3 118.1(2) . .
O4 C9 C3 118.5(2) . .
O5 C10 O6 124.1(3) . .
O5 C10 C6 117.3(3) . .
O6 C10 C6 118.6(3) . .

loop_
_geom_bond_atom_site_label_1
_geom_bond_atom_site_label_2
_geom_bond_distance
_geom_bond_site_symmetry_2
Er1 O1 2.384(2) .
Er1 O1 2.4244(18) 8_765
Er1 O2 2.5979(19) 8_765
Er1 O2 2.476(2) 1_565
Er1 O3 2.2053(19) .
Er1 O4 2.263(2) 5_676
Er1 O5 2.302(2) 3_656
Er1 O6 2.274(2) 6_657
Er1 C1 2.892(2) 8_765
O1 C1 1.271(3) .
O2 C1 1.246(3) .
O3 C9 1.256(3) .
O4 C9 1.256(3) .
O5 C10 1.257(4) .
O6 C10 1.258(3) .
C1 C2 1.471(4) .
C2 C2 1.275(6) 5_666
C2 H2 0.9300 .
C3 C4 1.389(4) .
C3 C8 1.392(4) .
C3 C9 1.490(4) .
C4 H4 0.9300 .
C4 C5 1.387(4) .
C5 H5 0.9300 .
C5 C6 1.387(4) .
C6 C7 1.384(4) .
C6 C10 1.499(4) .
C7 H7 0.9300 .
C7 C8 1.382(4) .
C8 H8 0.9300 .

loop_
_geom_hbond_atom_site_label_D
_geom_hbond_atom_site_label_H
_geom_hbond_atom_site_label_A
_geom_hbond_distance_DH
_geom_hbond_distance_HA
_geom_hbond_distance_DA
_geom_hbond_angle_DHA
C2 H2 O3 0.93 2.36 3.144(4) 141.3

loop_
_geom_torsion_atom_site_label_1
_geom_torsion_atom_site_label_2
_geom_torsion_atom_site_label_3
_geom_torsion_atom_site_label_4
_geom_torsion
_geom_torsion_site_symmetry_1
_geom_torsion_site_symmetry_4
Er1 O1 C1 Er1 152.8(3) . 8_755
Er1 O1 C1 O2 153.7(2) . .
Er1 O1 C1 O2 0.9(3) 8_755 .
Er1 O1 C1 C2 -178.5(3) 8_755 .
Er1 O1 C1 C2 -25.7(5) . .
Er1 O2 C1 Er1 113.0(2) 1_545 8_755
Er1 O2 C1 O1 112.1(3) 1_545 .
Er1 O2 C1 O1 -0.8(3) 8_755 .
Er1 O2 C1 C2 178.6(3) 8_755 .
Er1 O2 C1 C2 -68.5(4) 1_545 .
Er1 O4 C9 O3 21.2(5) 5_676 .
Er1 O4 C9 C3 -157.4(2) 5_676 .
Er1 O5 C10 O6 36.2(4) 3_646 .
Er1 O5 C10 C6 -143.6(2) 3_646 .
Er1 O6 C10 O5 31.8(5) 6_557 .
Er1 O6 C10 C6 -148.3(2) 6_557 .
O1 C1 C2 C2 -174.0(5) . 5_666
O2 C1 C2 C2 6.5(8) . 5_666
C3 C4 C5 C6 -1.7(6) . .
C4 C3 C8 C7 0.6(5) . .
C4 C3 C9 O3 -13.2(4) . .
C4 C3 C9 O4 165.5(3) . .
C4 C5 C6 C7 0.5(5) . .
C4 C5 C6 C10 177.5(3) . .
C5 C6 C7 C8 1.3(5) . .
C5 C6 C10 O5 -13.1(4) . .
C5 C6 C10 O6 167.1(3) . .
C6 C7 C8 C3 -1.8(5) . .
C7 C6 C10 O5 163.9(3) . .
C7 C6 C10 O6 -16.0(4) . .
C8 C3 C4 C5 1.2(5) . .
C8 C3 C9 O3 167.7(3) . .
C8 C3 C9 O4 -13.6(4) . .
C9 C3 C4 C5 -177.9(3) . .
C9 C3 C8 C7 179.7(3) . .
C10 C6 C7 C8 -175.7(3) . .
